data_7048904
loop_
_publ_author_name
'Gyton, Matthew R.'
'Hood, Thomas M.'
'Chaplin, Adrian B.'

_publ_section_title
;
 A convenient method for the generation of {Rh(PNP)}<sup>+</sup> and
 {Rh(PONOP)}<sup>+</sup> fragments: reversible formation of vinylidene
 derivatives.
;
_journal_issue 9
_journal_name_full 'Dalton transactions (Cambridge, England : 2003)'
_journal_page_first 2877
_journal_page_last 2880
_journal_paper_doi 10.1039/c8dt05049j
_journal_volume 48
_journal_year 2019
_chemical_formula_moiety 'C50 H90 N2 O4 P4 Rh2, 2(C32 H12 B F24)'
_chemical_formula_sum 'C114 H114 B2 F48 N2 O4 P4 Rh2'
_chemical_formula_weight 2839.39
_chemical_melting_point ?
_space_group_crystal_system triclinic
_space_group_IT_number 2
_space_group_name_Hall '-P 1'
_space_group_name_H-M_alt 'P -1'
_symmetry_space_group_name_Hall '-P 1'
_symmetry_space_group_name_H-M 'P -1'
_atom_sites_solution_hydrogens geom
_atom_sites_solution_primary dual
_atom_sites_solution_secondary difmap
_audit_creation_date 2018-12-11
_audit_creation_method
;
Olex2 1.2
(compiled 2018.05.29 svn.r3510 for OlexSys, GUI svn.r5506)
;
_audit_update_record
;
2018-12-20 deposited with the CCDC.
2019-01-29 downloaded from the CCDC.
;
_cell_angle_alpha 106.4751(19)
_cell_angle_beta 91.7319(17)
_cell_angle_gamma 114.793(2)
_cell_formula_units_Z 1
_cell_length_a 14.7153(3)
_cell_length_b 14.7461(3)
_cell_length_c 16.7356(3)
_cell_measurement_reflns_used 25556
_cell_measurement_temperature 150(2)
_cell_measurement_theta_max 33.3540
_cell_measurement_theta_min 3.0570
_cell_volume 3114.69(13)
_computing_cell_refinement 'CrysAlisPro 1.171.39.46 (Rigaku OD, 2018)'
_computing_data_collection 'CrysAlisPro 1.171.39.46 (Rigaku OD, 2018)'
_computing_data_reduction 'CrysAlisPro 1.171.39.46 (Rigaku OD, 2018)'
_computing_molecular_graphics 'Olex2 (Dolomanov et al., 2009)'
_computing_publication_material 'Olex2 (Dolomanov et al., 2009)'
_computing_structure_refinement 'ShelXL (Sheldrick, 2015)'
_computing_structure_solution 'ShelXT (Sheldrick, 2015)'
_diffrn_ambient_temperature 150(2)
_diffrn_detector 'CCD plate'
_diffrn_detector_area_resol_mean 5.3046
_diffrn_detector_type AtlasS2
_diffrn_measured_fraction_theta_full 0.999
_diffrn_measured_fraction_theta_max 0.999
_diffrn_measurement_details
;
List of Runs (angles in degrees, time in seconds):

  # Type    Start    End  Width  t~exp~   \w     \q     \k     \f   Frames
#--------------------------------------------------------------------------
  1  \w    -99.00   9.00   1.00    4.00    --  -23.31 -77.00 150.00  108
  2  \w   -110.00 -55.00   1.00    4.00    --  -23.31 178.00-120.00   55
  3  \w     -8.00 101.00   1.00    4.00    --   24.41  77.00  90.00  109
  4  \w    -50.00  49.00   1.00    4.00    --   24.41 -37.00 -60.00   99
  5  \w     35.00 113.00   1.00    4.00    --   24.41 178.00 150.00   78
  6  \w    -52.00  57.00   1.00    4.00    --   24.41 -77.00-120.00  109
  7  \w   -112.00 -57.00   1.00    4.00    --  -23.31-178.00  30.00   55
  8  \w      0.00  69.00   1.00    4.00    --   24.41  37.00 -60.00   69
  9  \w     -4.00  98.00   1.00    4.00    --   24.41  57.00 -30.00  102
;
_diffrn_measurement_device 'four-circle diffractometer'
_diffrn_measurement_device_type 'Oxford Diffraction: SuperNova, Dual, Cu at zero, AtlasS2'
_diffrn_measurement_method '\w scans'
_diffrn_orient_matrix_type 'CrysAlisPro convention (1999,Acta A55,543-557)'
_diffrn_orient_matrix_UB_11 -0.0104251000
_diffrn_orient_matrix_UB_12 0.0292139000
_diffrn_orient_matrix_UB_13 -0.0229953000
_diffrn_orient_matrix_UB_21 0.0469571000
_diffrn_orient_matrix_UB_22 0.0111233000
_diffrn_orient_matrix_UB_23 -0.0147103000
_diffrn_orient_matrix_UB_31 -0.0243044000
_diffrn_orient_matrix_UB_32 -0.0465312000
_diffrn_orient_matrix_UB_33 -0.0355992000
_diffrn_radiation_monochromator mirror
_diffrn_radiation_probe x-ray
_diffrn_radiation_type MoK\a
_diffrn_radiation_wavelength 0.71073
_diffrn_reflns_av_R_equivalents 0.0333
_diffrn_reflns_av_unetI/netI 0.0312
_diffrn_reflns_Laue_measured_fraction_full 0.999
_diffrn_reflns_Laue_measured_fraction_max 0.999
_diffrn_reflns_limit_h_max 18
_diffrn_reflns_limit_h_min -18
_diffrn_reflns_limit_k_max 18
_diffrn_reflns_limit_k_min -18
_diffrn_reflns_limit_l_max 21
_diffrn_reflns_limit_l_min -21
_diffrn_reflns_number 55514
_diffrn_reflns_point_group_measured_fraction_full 0.999
_diffrn_reflns_point_group_measured_fraction_max 0.999
_diffrn_reflns_theta_full 27.103
_diffrn_reflns_theta_max 27.103
_diffrn_reflns_theta_min 3.053
_diffrn_source 'micro-focus sealed X-ray tube'
_diffrn_source_type 'SuperNova (Mo) X-ray Source'
_exptl_absorpt_coefficient_mu 0.438
_exptl_absorpt_correction_T_max 1.00000
_exptl_absorpt_correction_T_min 0.91067
_exptl_absorpt_correction_type multi-scan
_exptl_absorpt_process_details
;
CrysAlisPro 1.171.39.46 (Rigaku Oxford Diffraction, 2018)
Empirical absorption correction using spherical harmonics,
 implemented in SCALE3 ABSPACK scaling algorithm.
;
_exptl_crystal_colour yellow
_exptl_crystal_colour_primary yellow
_exptl_crystal_density_diffrn 1.514
_exptl_crystal_density_meas ?
_exptl_crystal_description block
_exptl_crystal_F_000 1436
_exptl_crystal_recrystallization_method 'Crystals grown from 1,2-C6H4F2-hexane at 293 K'
_exptl_crystal_size_max 0.45
_exptl_crystal_size_mid 0.45
_exptl_crystal_size_min 0.3
_refine_diff_density_max 0.664
_refine_diff_density_min -0.554
_refine_diff_density_rms 0.066
_refine_ls_extinction_method none
_refine_ls_goodness_of_fit_ref 1.028
_refine_ls_hydrogen_treatment constr
_refine_ls_matrix_type full
_refine_ls_number_parameters 1000
_refine_ls_number_reflns 13725
_refine_ls_number_restraints 822
_refine_ls_restrained_S_all 1.269
_refine_ls_R_factor_all 0.0476
_refine_ls_R_factor_gt 0.0396
_refine_ls_shift/su_max 0.001
_refine_ls_shift/su_mean 0.000
_refine_ls_structure_factor_coef Fsqd
_refine_ls_weighting_details 'w=1/[\s^2^(Fo^2^)+(0.0366P)^2^+3.7169P] where P=(Fo^2^+2Fc^2^)/3'
_refine_ls_weighting_scheme calc
_refine_ls_wR_factor_gt 0.0912
_refine_ls_wR_factor_ref 0.0972
_reflns_Friedel_coverage 0.000
_reflns_number_gt 11940
_reflns_number_total 13725
_reflns_threshold_expression 'I > 2\s(I)'
_cod_data_source_file c8dt05049j3.cif
_cod_data_source_block 0441abc18s
_cod_depositor_comments
;
The following automatic conversions were performed:

'_chemical_melting_point' value 'not measured' was changed to '?' -
the value is undefined or not given.

'_exptl_crystal_density_meas' value 'not measured' was changed to '?'
- the value is perceived as not measured.

Automatic conversion script
Id: cif_fix_values 4973 2017-02-22 13:04:09Z antanas 

 Adding full bibliography for 7048901--7048908.cif.
;
_cod_database_code 7048904
_shelx_shelxl_version_number 2014/7
_shelx_space_group_comment
;
The symmetry employed for this shelxl refinement is uniquely defined
by the following loop, which should always be used as a source of
symmetry information in preference to the above space-group names.
They are only intended as comments.
;
_olex2_refinement_description
;
1. Fixed Uiso
 At 1.2 times of:
  All C(H) groups, All C(H,H) groups
 At 1.5 times of:
  All C(H,H,H) groups
2. Restrained distances
 F1-F2 \\sim F2-F3 \\sim F3-F1 \\sim F1A-F2A \\sim F2A-F3A \\sim F3A-F1A
 with sigma of 0.01
 C203-F1 \\sim C203-F2 \\sim C203-F3 \\sim C203-F1A \\sim C203-F2A \\sim
C203-F3A
 with sigma of 0.01
 C208-F4 \\sim C208-F5 \\sim C208-F6 \\sim C208-F4A \\sim C208-F5A \\sim
C208-F6A
 with sigma of 0.01
 F4-F5 \\sim F5-F6 \\sim F6-F4 \\sim F4A-F5A \\sim F5A-F6A \\sim F6A-F4A
 with sigma of 0.01
 C205-F4 \\sim C205-F5 \\sim C205-F6 \\sim C205-F4A \\sim C205-F5A \\sim
C205-F6A
 with sigma of 0.01
 C216-F10 \\sim C216-F11 \\sim C216-F12 \\sim C216-F10A \\sim C216-F11A \\sim
C216-F12A
 with sigma of 0.01
 F10-F11 \\sim F11-F12 \\sim F12-F10 \\sim F10A-F11A \\sim F11A-F12A \\sim
F12A-F10A
 with sigma of 0.01
 C213-F10 \\sim C213-F11 \\sim C213-F12 \\sim C213-F10A \\sim C213-F11A \\sim
C213-F12A
 with sigma of 0.01
 C223-F13 \\sim C223-F14 \\sim C223-F15 \\sim C223-F13A \\sim C223-F14A \\sim
C223-F15A
 with sigma of 0.01
 F13-F14 \\sim F14-F15 \\sim F15-F13 \\sim F13A-F14A \\sim F14A-F15A \\sim
F15A-F13A
 with sigma of 0.01
 C219-F13 \\sim C219-F14 \\sim C219-F15 \\sim C219-F13A \\sim C219-F14A \\sim
C219-F15A
 with sigma of 0.01
 C224-F16 \\sim C224-F17 \\sim C224-F18 \\sim C224-F16A \\sim C224-F17A \\sim
C224-F18A
 with sigma of 0.01
 F16-F17 \\sim F17-F18 \\sim F18-F16 \\sim F16A-F17A \\sim F17A-F18A \\sim
F18A-F16A
 with sigma of 0.01
 C221-F16 \\sim C221-F17 \\sim C221-F18 \\sim C221-F16A \\sim C221-F17A \\sim
C221-F18A
 with sigma of 0.01
 C231-F19 \\sim C231-F20 \\sim C231-F21 \\sim C231-F19A \\sim C231-F20A \\sim
C231-F21A
 with sigma of 0.01
 F19-F20 \\sim F20-F21 \\sim F21-F19 \\sim F19A-F20A \\sim F20A-F21A \\sim
F21A-F19A
 with sigma of 0.01
 C227-F19 \\sim C227-F20 \\sim C227-F21 \\sim C227-F19A \\sim C227-F20A \\sim
C227-F21A
 with sigma of 0.01
 C232-F22 \\sim C232-F23 \\sim C232-F24 \\sim C232-F22A \\sim C232-F23A \\sim
C232-F24A
 with sigma of 0.01
 F22-F23 \\sim F23-F24 \\sim F24-F22 \\sim F22A-F23A \\sim F23A-F24A \\sim
F24A-F22A
 with sigma of 0.01
 C207-F1 \\sim C207-F2 \\sim C207-F3 \\sim C207-F1A \\sim C207-F2A \\sim
C207-F3A
 with sigma of 0.01
3. Uiso/Uaniso restraints and constraints
F1 \\sim F1A \\sim F2 \\sim F2A \\sim F3 \\sim F3A \\sim F4 \\sim F4A \\sim F5
\\sim F5A \\sim F6 \\sim F6A \\sim F7 \\sim F8 \\sim F9 \\sim F10 \\sim F10A
\\sim F11 \\sim F11A \\sim F12 \\sim F12A \\sim F13 \\sim F13A \\sim F14 \\sim
F14A \\sim F15 \\sim F15A \\sim F16 \\sim F16A \\sim F17 \\sim F17A \\sim F18
\\sim F18A \\sim F19 \\sim F19A \\sim F20 \\sim F20A \\sim F21 \\sim F21A \\sim
F22 \\sim F22A \\sim F23 \\sim F23A \\sim F24 \\sim F24A: within 2A with sigma
of 0.01 and sigma for terminal atoms of 0.02
Uanis(F1) \\sim Ueq, Uanis(F1A) \\sim Ueq, Uanis(F2) \\sim Ueq, Uanis(F2A)
\\sim Ueq, Uanis(F3) \\sim Ueq, Uanis(F3A) \\sim Ueq, Uanis(F4) \\sim Ueq,
Uanis(F4A) \\sim Ueq, Uanis(F5) \\sim Ueq, Uanis(F5A) \\sim Ueq, Uanis(F6)
\\sim Ueq, Uanis(F6A) \\sim Ueq, Uanis(F7) \\sim Ueq, Uanis(F8) \\sim Ueq,
Uanis(F9) \\sim Ueq, Uanis(F10) \\sim Ueq, Uanis(F10A) \\sim Ueq, Uanis(F11)
\\sim Ueq, Uanis(F11A) \\sim Ueq, Uanis(F12) \\sim Ueq, Uanis(F12A) \\sim Ueq,
Uanis(F13) \\sim Ueq, Uanis(F13A) \\sim Ueq, Uanis(F14) \\sim Ueq, Uanis(F14A)
\\sim Ueq, Uanis(F15) \\sim Ueq, Uanis(F15A) \\sim Ueq, Uanis(F16) \\sim Ueq,
Uanis(F16A) \\sim Ueq, Uanis(F17) \\sim Ueq, Uanis(F17A) \\sim Ueq, Uanis(F18)
\\sim Ueq, Uanis(F18A) \\sim Ueq, Uanis(F19) \\sim Ueq, Uanis(F19A) \\sim Ueq,
Uanis(F20) \\sim Ueq, Uanis(F20A) \\sim Ueq, Uanis(F21) \\sim Ueq, Uanis(F21A)
\\sim Ueq, Uanis(F22) \\sim Ueq, Uanis(F22A) \\sim Ueq, Uanis(F23) \\sim Ueq,
Uanis(F23A) \\sim Ueq, Uanis(F24) \\sim Ueq, Uanis(F24A) \\sim Ueq: with sigma
of 0.005 and sigma for terminal atoms of 0.01
4. Others
 Sof(F13A)=Sof(F14A)=Sof(F15A)=1-FVAR(1)
 Sof(F13)=Sof(F14)=Sof(F15)=FVAR(1)
 Sof(F16A)=Sof(F17A)=Sof(F18A)=1-FVAR(2)
 Sof(F16)=Sof(F17)=Sof(F18)=FVAR(2)
 Sof(F22A)=Sof(F23A)=Sof(F24A)=1-FVAR(3)
 Sof(F22)=Sof(F23)=Sof(F24)=FVAR(3)
 Sof(F1A)=Sof(F2A)=Sof(F3A)=1-FVAR(4)
 Sof(F1)=Sof(F2)=Sof(F3)=FVAR(4)
 Sof(F4A)=Sof(F5A)=Sof(F6A)=1-FVAR(5)
 Sof(F4)=Sof(F5)=Sof(F6)=FVAR(5)
 Sof(F10A)=Sof(F11A)=Sof(F12A)=1-FVAR(6)
 Sof(F10)=Sof(F11)=Sof(F12)=FVAR(6)
 Fixed Sof: F19(0.5) F19A(0.5) F20(0.5) F20A(0.5) F21(0.5) F21A(0.5)
5.a Ternary CH refined with riding coordinates:
 C4(H4), C5(H5)
5.b Secondary CH2 refined with riding coordinates:
 C6(H6A,H6B), C7(H7A,H7B)
5.c Aromatic/amide H refined with riding coordinates:
 C22(H22), C23(H23), C24(H24), C202(H202), C204(H204), C206(H206), C210(H210),
 C212(H212), C214(H214), C218(H218), C220(H220), C222(H222), C226(H226),
 C228(H228), C230(H230)
5.d Idealised Me refined as rotating group:
 C29(H29A,H29B,H29C), C30(H30A,H30B,H30C), C31(H31A,H31B,H31C), C33(H33A,H33B,
 H33C), C34(H34A,H34B,H34C), C35(H35A,H35B,H35C), C37(H37A,H37B,H37C), C38(H38A,
 H38B,H38C), C39(H39A,H39B,H39C), C41(H41A,H41B,H41C), C42(H42A,H42B,H42C),
 C43(H43A,H43B,H43C)
;
_olex2_submission_special_instructions 'No special instructions were received'
_oxdiff_exptl_absorpt_empirical_details
;
Empirical correction (ABSPACK) includes:
- Absorption correction using spherical harmonics
- Frame scaling
;
_oxdiff_exptl_absorpt_empirical_full_max 1.386
_oxdiff_exptl_absorpt_empirical_full_min 0.743

loop_
_space_group_symop_operation_xyz
'x, y, z'
'-x, -y, -z'

loop_
_atom_site_label
_atom_site_type_symbol
_atom_site_fract_x
_atom_site_fract_y
_atom_site_fract_z
_atom_site_U_iso_or_equiv
_atom_site_adp_type
_atom_site_occupancy
_atom_site_site_symmetry_order
_atom_site_calc_flag
_atom_site_refinement_flags_posn
_atom_site_refinement_flags_adp
_atom_site_refinement_flags_occupancy
_atom_site_disorder_assembly
_atom_site_disorder_group
Rh1 Rh 0.14739(2) 0.36207(2) 0.42647(2) 0.02282(6) Uani 1 1 d . . . . .
P2 P 0.22484(4) 0.33766(4) 0.53392(3) 0.02055(11) Uani 1 1 d . . . . .
P3 P 0.10478(5) 0.35535(5) 0.28661(4) 0.02856(13) Uani 1 1 d . . . . .
O26 O 0.27216(14) 0.25822(14) 0.47989(10) 0.0317(4) Uani 1 1 d . . . . .
O27 O 0.20150(14) 0.33702(15) 0.24638(11) 0.0361(4) Uani 1 1 d . . . . .
N20 N 0.23523(15) 0.29655(16) 0.36265(12) 0.0267(4) Uani 1 1 d . . . . .
C4 C 0.10621(17) 0.47037(19) 0.52042(15) 0.0263(5) Uani 1 1 d . . . . .
H4 H 0.1275 0.4750 0.5793 0.032 Uiso 1 1 calc R . . . .
C5 C 0.01859(17) 0.37791(18) 0.48009(15) 0.0259(5) Uani 1 1 d . . . . .
H5 H -0.0053 0.3343 0.5182 0.031 Uiso 1 1 calc R . . . .
C6 C -0.07038(17) 0.37213(18) 0.42787(15) 0.0278(5) Uani 1 1 d . . . . .
H6A H -0.1165 0.2974 0.3956 0.033 Uiso 1 1 calc R . . . .
H6B H -0.0455 0.4102 0.3869 0.033 Uiso 1 1 calc R . . . .
C7 C 0.12997(17) 0.57791(18) 0.51444(15) 0.0273(5) Uani 1 1 d . . . . .
H7A H 0.1109 0.5713 0.4551 0.033 Uiso 1 1 calc R . . . .
H7B H 0.2038 0.6244 0.5322 0.033 Uiso 1 1 calc R . . . .
C21 C 0.28033(18) 0.25156(19) 0.39893(15) 0.0291(5) Uani 1 1 d . . . . .
C22 C 0.3325(2) 0.1993(2) 0.35709(17) 0.0386(6) Uani 1 1 d . . . . .
H22 H 0.3629 0.1682 0.3846 0.046 Uiso 1 1 calc R . . . .
C23 C 0.3391(2) 0.1936(2) 0.27436(18) 0.0442(7) Uani 1 1 d . . . . .
H23 H 0.3736 0.1569 0.2436 0.053 Uiso 1 1 calc R . . . .
C24 C 0.2963(2) 0.2405(2) 0.23538(17) 0.0397(6) Uani 1 1 d . . . . .
H24 H 0.3018 0.2381 0.1785 0.048 Uiso 1 1 calc R . . . .
C25 C 0.24523(19) 0.2909(2) 0.28173(15) 0.0315(5) Uani 1 1 d . . . . .
C28 C 0.34539(18) 0.45054(18) 0.59857(16) 0.0301(5) Uani 1 1 d . . . . .
C29 C 0.3845(2) 0.5243(2) 0.5455(2) 0.0555(9) Uani 1 1 d . . . . .
H29A H 0.3935 0.4853 0.4907 0.083 Uiso 1 1 calc GR . . . .
H29B H 0.4497 0.5841 0.5754 0.083 Uiso 1 1 calc GR . . . .
H29C H 0.3352 0.5505 0.5365 0.083 Uiso 1 1 calc GR . . . .
C30 C 0.42754(19) 0.4169(2) 0.61723(17) 0.0361(6) Uani 1 1 d . . . . .
H30A H 0.4053 0.3728 0.6536 0.054 Uiso 1 1 calc GR . . . .
H30B H 0.4912 0.4799 0.6459 0.054 Uiso 1 1 calc GR . . . .
H30C H 0.4384 0.3766 0.5640 0.054 Uiso 1 1 calc GR . . . .
C31 C 0.3267(3) 0.5099(3) 0.6823(2) 0.0559(9) Uani 1 1 d . . . . .
H31A H 0.2745 0.5317 0.6711 0.084 Uiso 1 1 calc GR . . . .
H31B H 0.3899 0.5726 0.7125 0.084 Uiso 1 1 calc GR . . . .
H31C H 0.3037 0.4636 0.7169 0.084 Uiso 1 1 calc GR . . . .
C32 C 0.15285(19) 0.2521(2) 0.59531(18) 0.0352(6) Uani 1 1 d . . . . .
C33 C 0.0748(2) 0.1507(2) 0.5288(2) 0.0596(10) Uani 1 1 d . . . . .
H33A H 0.0349 0.1682 0.4930 0.089 Uiso 1 1 calc GR . . . .
H33B H 0.0294 0.1039 0.5569 0.089 Uiso 1 1 calc GR . . . .
H33C H 0.1099 0.1150 0.4937 0.089 Uiso 1 1 calc GR . . . .
C34 C 0.0969(3) 0.3032(3) 0.6539(2) 0.0579(9) Uani 1 1 d . . . . .
H34A H 0.1466 0.3680 0.6971 0.087 Uiso 1 1 calc GR . . . .
H34B H 0.0541 0.2538 0.6813 0.087 Uiso 1 1 calc GR . . . .
H34C H 0.0543 0.3204 0.6206 0.087 Uiso 1 1 calc GR . . . .
C35 C 0.2201(2) 0.2256(2) 0.64707(19) 0.0426(7) Uani 1 1 d . . . . .
H35A H 0.2600 0.1985 0.6104 0.064 Uiso 1 1 calc GR . . . .
H35B H 0.1773 0.1718 0.6709 0.064 Uiso 1 1 calc GR . . . .
H35C H 0.2661 0.2895 0.6930 0.064 Uiso 1 1 calc GR . . . .
C36 C 0.1269(2) 0.4699(2) 0.24916(18) 0.0413(6) Uani 1 1 d . . . . .
C37 C 0.2310(2) 0.5572(2) 0.2993(2) 0.0521(8) Uani 1 1 d . . . . .
H37A H 0.2302 0.5705 0.3600 0.078 Uiso 1 1 calc GR . . . .
H37B H 0.2455 0.6222 0.2862 0.078 Uiso 1 1 calc GR . . . .
H37C H 0.2837 0.5347 0.2836 0.078 Uiso 1 1 calc GR . . . .
C38 C 0.0460(3) 0.5095(3) 0.2685(2) 0.0497(7) Uani 1 1 d . . . . .
H38A H -0.0213 0.4521 0.2407 0.074 Uiso 1 1 calc GR . . . .
H38B H 0.0599 0.5688 0.2473 0.074 Uiso 1 1 calc GR . . . .
H38C H 0.0479 0.5330 0.3297 0.074 Uiso 1 1 calc GR . . . .
C39 C 0.1309(3) 0.4447(3) 0.1541(2) 0.0605(9) Uani 1 1 d . . . . .
H39A H 0.1807 0.4172 0.1407 0.091 Uiso 1 1 calc GR . . . .
H39B H 0.1508 0.5093 0.1391 0.091 Uiso 1 1 calc GR . . . .
H39C H 0.0637 0.3917 0.1217 0.091 Uiso 1 1 calc GR . . . .
C40 C -0.0022(2) 0.2278(2) 0.21679(17) 0.0411(6) Uani 1 1 d . . . . .
C41 C -0.0237(3) 0.1486(2) 0.2657(2) 0.0582(9) Uani 1 1 d . . . . .
H41A H 0.0370 0.1386 0.2751 0.087 Uiso 1 1 calc GR . . . .
H41B H -0.0803 0.0807 0.2327 0.087 Uiso 1 1 calc GR . . . .
H41C H -0.0414 0.1762 0.3203 0.087 Uiso 1 1 calc GR . . . .
C42 C 0.0241(3) 0.1819(3) 0.1314(2) 0.0614(9) Uani 1 1 d . . . . .
H42A H 0.0407 0.2324 0.1003 0.092 Uiso 1 1 calc GR . . . .
H42B H -0.0342 0.1155 0.0984 0.092 Uiso 1 1 calc GR . . . .
H42C H 0.0828 0.1686 0.1410 0.092 Uiso 1 1 calc GR . . . .
C43 C -0.0982(2) 0.2402(3) 0.2008(2) 0.0614(9) Uani 1 1 d . . . . .
H43A H -0.1105 0.2783 0.2543 0.092 Uiso 1 1 calc GR . . . .
H43B H -0.1562 0.1702 0.1764 0.092 Uiso 1 1 calc GR . . . .
H43C H -0.0897 0.2801 0.1613 0.092 Uiso 1 1 calc GR . . . .
F1 F 0.4921(4) 0.3807(2) 0.0561(4) 0.0679(14) Uani 0.703(12) 1 d D U P A 1
F1A F 0.4362(9) 0.4407(6) 0.1916(4) 0.065(3) Uani 0.297(12) 1 d D U P A 2
F2 F 0.4785(5) 0.4223(3) 0.1853(3) 0.0833(19) Uani 0.703(12) 1 d D U P A 1
F2A F 0.3897(7) 0.4033(7) 0.0622(7) 0.074(4) Uani 0.297(12) 1 d D U P A 2
F3 F 0.3732(2) 0.4172(3) 0.0926(4) 0.0617(13) Uani 0.703(12) 1 d D U P A 1
F3A F 0.5188(7) 0.3888(6) 0.1049(11) 0.077(3) Uani 0.297(12) 1 d D U P A 2
F4 F 0.8512(2) 0.6905(3) 0.1467(3) 0.0748(13) Uani 0.644(6) 1 d D U P B 1
F4A F 0.8136(4) 0.7857(6) 0.0486(5) 0.076(2) Uani 0.356(6) 1 d D U P B 2
F5 F 0.8613(3) 0.8358(3) 0.1492(4) 0.0867(18) Uani 0.644(6) 1 d D U P B 1
F5A F 0.8265(6) 0.6597(5) 0.0700(7) 0.104(3) Uani 0.356(6) 1 d D U P B 2
F6 F 0.8137(3) 0.7089(6) 0.0329(2) 0.112(2) Uani 0.644(6) 1 d D U P B 1
F6A F 0.8715(5) 0.8045(7) 0.1702(4) 0.091(3) Uani 0.356(6) 1 d D U P B 2
F7 F 0.44439(17) 0.72858(16) 0.49815(14) 0.0690(6) Uani 1 1 d . U . . .
F8 F 0.47467(15) 0.88199(16) 0.57809(10) 0.0607(5) Uani 1 1 d . U . . .
F9 F 0.35350(12) 0.80096(16) 0.47328(11) 0.0530(4) Uani 1 1 d . U . . .
F10 F 0.8273(3) 1.0352(4) 0.5231(3) 0.0467(13) Uani 0.579(15) 1 d D U P C 1
F10A F 0.8087(5) 1.1524(4) 0.4535(8) 0.069(2) Uani 0.421(15) 1 d D U P C 2
F11 F 0.8059(4) 1.1565(3) 0.4963(7) 0.076(2) Uani 0.579(15) 1 d D U P C 1
F11A F 0.8538(4) 1.0317(6) 0.4129(6) 0.048(2) Uani 0.421(15) 1 d D U P C 2
F12 F 0.8535(4) 1.0606(8) 0.4055(4) 0.074(2) Uani 0.579(15) 1 d D U P C 1
F12A F 0.8217(6) 1.0725(10) 0.5373(4) 0.090(3) Uani 0.421(15) 1 d D U P C 2
F13 F 0.1131(3) 0.5163(3) -0.02644(18) 0.0932(16) Uani 0.764(5) 1 d D U P D 1
F13A F 0.2351(8) 0.6261(8) -0.0875(4) 0.090(4) Uani 0.236(5) 1 d D U P D 2
F14 F 0.1543(3) 0.6418(3) -0.07568(17) 0.0810(13) Uani 0.764(5) 1 d D U P D 1
F14A F 0.1900(8) 0.5098(5) -0.0290(5) 0.062(3) Uani 0.236(5) 1 d D U P D 2
F15 F 0.2507(2) 0.5720(3) -0.07393(16) 0.0633(10) Uani 0.764(5) 1 d D U P D 1
F15A F 0.0949(5) 0.5789(8) -0.0451(6) 0.072(3) Uani 0.236(5) 1 d D U P D 2
F16 F 0.0885(3) 0.8246(6) 0.2041(3) 0.100(2) Uani 0.634(9) 1 d D U P E 1
F16A F 0.2390(6) 0.9333(6) 0.3045(4) 0.062(2) Uani 0.366(9) 1 d D U P E 2
F17 F 0.1548(5) 0.8025(4) 0.3034(3) 0.0866(16) Uani 0.634(9) 1 d D U P E 1
F17A F 0.1440(9) 0.8986(9) 0.1951(4) 0.090(3) Uani 0.366(9) 1 d D U P E 2
F18 F 0.2289(4) 0.9469(3) 0.2808(4) 0.086(2) Uani 0.634(9) 1 d D U P E 1
F18A F 0.1040(7) 0.7905(6) 0.2630(7) 0.105(4) Uani 0.366(9) 1 d D U P E 2
F19 F 0.6256(5) 1.0160(5) -0.0898(4) 0.0587(18) Uani 0.5 1 d D U P F 1
F19A F 0.7433(4) 0.9685(5) -0.0420(4) 0.0731(18) Uani 0.5 1 d D U P F 2
F20 F 0.6275(6) 0.8750(4) -0.0850(4) 0.094(3) Uani 0.5 1 d D U P F 1
F20A F 0.6580(6) 1.0395(5) -0.0802(4) 0.071(2) Uani 0.5 1 d D U P F 2
F21 F 0.7588(3) 1.0219(6) -0.0340(4) 0.090(2) Uani 0.5 1 d D U P F 1
F21A F 0.5888(4) 0.8764(4) -0.0941(3) 0.0522(13) Uani 0.5 1 d D U P F 2
F22 F 0.6637(7) 1.2879(3) 0.1842(3) 0.100(2) Uani 0.652(10) 1 d D U P G 1
F22A F 0.5786(8) 1.2223(9) 0.2819(6) 0.064(3) Uani 0.348(10) 1 d D U P G 2
F23 F 0.5542(3) 1.2180(5) 0.2552(4) 0.0605(14) Uani 0.652(10) 1 d D U P G 1
F23A F 0.7232(4) 1.2878(6) 0.2490(8) 0.080(3) Uani 0.348(10) 1 d D U P G 2
F24 F 0.7053(4) 1.2586(4) 0.2915(3) 0.0723(16) Uani 0.652(10) 1 d D U P G 1
F24A F 0.5946(10) 1.2583(7) 0.1710(4) 0.081(3) Uani 0.348(10) 1 d D U P G 2
C201 C 0.55682(17) 0.74088(18) 0.16328(14) 0.0258(5) Uani 1 1 d . . . . .
C202 C 0.49872(19) 0.63410(19) 0.15284(14) 0.0285(5) Uani 1 1 d . . . . .
H202 H 0.4308 0.6108 0.1630 0.034 Uiso 1 1 calc R . . . .
C203 C 0.5370(2) 0.56047(19) 0.12800(14) 0.0318(5) Uani 1 1 d D . . . .
C204 C 0.6358(2) 0.5913(2) 0.11330(16) 0.0373(6) Uani 1 1 d . . . . .
H204 H 0.6620 0.5412 0.0959 0.045 Uiso 1 1 calc R . . . .
C205 C 0.6956(2) 0.6972(2) 0.12460(16) 0.0361(6) Uani 1 1 d D . . . .
C206 C 0.65704(19) 0.7700(2) 0.14898(15) 0.0301(5) Uani 1 1 d . . . . .
H206 H 0.6999 0.8421 0.1563 0.036 Uiso 1 1 calc R . . . .
C207 C 0.4710(2) 0.4475(2) 0.11788(15) 0.0421(6) Uani 1 1 d D . . . .
C208 C 0.8033(2) 0.7344(2) 0.1086(2) 0.0577(9) Uani 1 1 d D . . . .
C209 C 0.54935(17) 0.87199(17) 0.30067(14) 0.0246(4) Uani 1 1 d . . . . .
C210 C 0.48649(18) 0.83166(18) 0.35588(15) 0.0266(5) Uani 1 1 d . . . . .
H210 H 0.4189 0.7785 0.3332 0.032 Uiso 1 1 calc R . . . .
C211 C 0.51963(18) 0.86666(18) 0.44255(15) 0.0259(5) Uani 1 1 d . . . . .
C212 C 0.61801(18) 0.94194(18) 0.47837(14) 0.0273(5) Uani 1 1 d . . . . .
H212 H 0.6404 0.9667 0.5377 0.033 Uiso 1 1 calc R . . . .
C213 C 0.68286(17) 0.98006(18) 0.42474(14) 0.0272(5) Uani 1 1 d D . . . .
C214 C 0.64900(17) 0.94666(18) 0.33864(15) 0.0268(5) Uani 1 1 d . . . . .
H214 H 0.6952 0.9756 0.3039 0.032 Uiso 1 1 calc R . . . .
C215 C 0.4486(2) 0.8199(2) 0.49775(16) 0.0333(5) Uani 1 1 d . . . . .
C216 C 0.7912(2) 1.0582(2) 0.46035(15) 0.0394(6) Uani 1 1 d D . . . .
C217 C 0.39324(18) 0.78464(18) 0.16740(14) 0.0262(5) Uani 1 1 d . . . . .
C218 C 0.34255(18) 0.71000(18) 0.08764(15) 0.0280(5) Uani 1 1 d . . . . .
H218 H 0.3783 0.6785 0.0527 0.034 Uiso 1 1 calc R . . . .
C219 C 0.24155(18) 0.68071(19) 0.05815(15) 0.0307(5) Uani 1 1 d D . . . .
C220 C 0.18644(19) 0.7246(2) 0.10697(17) 0.0356(6) Uani 1 1 d . . . . .
H220 H 0.1171 0.7037 0.0872 0.043 Uiso 1 1 calc R . . . .
C221 C 0.23536(19) 0.7995(2) 0.18514(16) 0.0350(6) Uani 1 1 d D . . . .
C222 C 0.33635(19) 0.8289(2) 0.21426(16) 0.0312(5) Uani 1 1 d . . . . .
H222 H 0.3679 0.8812 0.2681 0.037 Uiso 1 1 calc R . . . .
C223 C 0.19006(19) 0.6013(2) -0.02727(17) 0.0409(6) Uani 1 1 d D . . . .
C224 C 0.1791(2) 0.8486(3) 0.2393(2) 0.0574(9) Uani 1 1 d D . . . .
C225 C 0.56634(17) 0.92724(18) 0.15936(14) 0.0247(4) Uani 1 1 d . . . . .
C226 C 0.58980(18) 0.91205(19) 0.07789(14) 0.0278(5) Uani 1 1 d . . . . .
H226 H 0.5803 0.8437 0.0447 0.033 Uiso 1 1 calc R . . . .
C227 C 0.62655(18) 0.99345(19) 0.04376(15) 0.0303(5) Uani 1 1 d D . . . .
C228 C 0.64043(18) 1.0941(2) 0.08894(16) 0.0311(5) Uani 1 1 d . . . . .
H228 H 0.6655 1.1499 0.0655 0.037 Uiso 1 1 calc R . . . .
C229 C 0.61651(18) 1.11058(18) 0.16940(15) 0.0290(5) Uani 1 1 d . . . . .
C230 C 0.58100(17) 1.02970(19) 0.20406(15) 0.0280(5) Uani 1 1 d . . . . .
H230 H 0.5661 1.0441 0.2598 0.034 Uiso 1 1 calc R . . . .
C231 C 0.6570(2) 0.9739(2) -0.04147(17) 0.0453(7) Uani 1 1 d D . . . .
C232 C 0.6322(2) 1.2185(2) 0.22128(17) 0.0417(6) Uani 1 1 d D . . . .
B200 B 0.5155(2) 0.8298(2) 0.19784(16) 0.0253(5) Uani 1 1 d . . . . .

loop_
_atom_site_aniso_label
_atom_site_aniso_U_11
_atom_site_aniso_U_22
_atom_site_aniso_U_33
_atom_site_aniso_U_23
_atom_site_aniso_U_13
_atom_site_aniso_U_12
Rh1 0.02068(9) 0.02528(10) 0.02743(10) 0.01100(7) 0.00431(7) 0.01323(7)
P2 0.0202(3) 0.0193(3) 0.0243(3) 0.0067(2) 0.0027(2) 0.0110(2)
P3 0.0250(3) 0.0371(3) 0.0296(3) 0.0164(3) 0.0056(2) 0.0157(3)
O26 0.0433(10) 0.0362(9) 0.0240(8) 0.0043(7) 0.0001(7) 0.0293(8)
O27 0.0345(10) 0.0534(11) 0.0334(9) 0.0233(8) 0.0132(8) 0.0252(9)
N20 0.0263(10) 0.0316(10) 0.0239(9) 0.0068(8) 0.0032(8) 0.0158(9)
C4 0.0236(11) 0.0333(12) 0.0306(12) 0.0134(10) 0.0059(9) 0.0187(10)
C5 0.0233(11) 0.0280(12) 0.0351(12) 0.0143(10) 0.0100(9) 0.0166(9)
C6 0.0225(11) 0.0253(11) 0.0366(13) 0.0097(10) 0.0041(9) 0.0119(9)
C7 0.0207(10) 0.0269(12) 0.0361(12) 0.0117(10) 0.0055(9) 0.0113(9)
C21 0.0301(12) 0.0296(12) 0.0269(12) 0.0032(9) -0.0005(9) 0.0168(10)
C22 0.0425(15) 0.0462(16) 0.0350(14) 0.0052(12) 0.0029(11) 0.0323(13)
C23 0.0443(16) 0.0578(18) 0.0387(15) 0.0085(13) 0.0123(12) 0.0346(15)
C24 0.0381(14) 0.0537(17) 0.0321(13) 0.0129(12) 0.0136(11) 0.0251(13)
C25 0.0285(12) 0.0377(13) 0.0302(12) 0.0120(10) 0.0062(10) 0.0159(11)
C28 0.0252(11) 0.0239(11) 0.0371(13) 0.0064(10) -0.0036(10) 0.0100(10)
C29 0.0285(14) 0.0441(17) 0.087(2) 0.0383(17) -0.0093(15) 0.0007(13)
C30 0.0250(12) 0.0378(14) 0.0425(14) 0.0107(11) -0.0035(10) 0.0134(11)
C31 0.058(2) 0.0444(17) 0.0520(18) -0.0137(14) -0.0119(15) 0.0313(16)
C32 0.0279(12) 0.0389(14) 0.0498(15) 0.0304(12) 0.0095(11) 0.0147(11)
C33 0.0332(15) 0.0390(17) 0.097(3) 0.0389(18) -0.0118(16) -0.0019(13)
C34 0.0485(18) 0.095(3) 0.074(2) 0.064(2) 0.0375(17) 0.0467(19)
C35 0.0394(15) 0.0501(17) 0.0539(17) 0.0356(14) 0.0088(13) 0.0223(13)
C36 0.0472(16) 0.0480(16) 0.0430(15) 0.0305(13) 0.0133(13) 0.0241(14)
C37 0.0479(18) 0.0422(17) 0.069(2) 0.0316(16) 0.0180(16) 0.0139(14)
C38 0.062(2) 0.0588(19) 0.0504(17) 0.0316(15) 0.0108(15) 0.0379(17)
C39 0.082(3) 0.078(2) 0.0509(19) 0.0431(18) 0.0242(18) 0.048(2)
C40 0.0343(14) 0.0486(16) 0.0321(13) 0.0087(12) 0.0003(11) 0.0140(13)
C41 0.056(2) 0.0384(17) 0.0542(19) 0.0128(14) 0.0001(15) -0.0002(15)
C42 0.057(2) 0.067(2) 0.0410(17) 0.0004(15) 0.0071(15) 0.0208(18)
C43 0.0353(16) 0.083(3) 0.0483(18) 0.0048(17) -0.0080(14) 0.0224(17)
F1 0.091(3) 0.0342(14) 0.067(3) 0.0019(14) 0.018(2) 0.0263(15)
F1A 0.090(6) 0.037(4) 0.051(4) 0.026(3) 0.010(4) 0.004(4)
F2 0.117(4) 0.049(2) 0.050(2) 0.0298(16) -0.030(2) -0.001(2)
F2A 0.093(6) 0.047(5) 0.043(5) 0.009(4) -0.034(4) 0.002(4)
F3 0.0495(17) 0.0315(15) 0.083(3) 0.0059(17) -0.0076(17) 0.0084(13)
F3A 0.090(5) 0.039(4) 0.113(7) 0.029(4) 0.012(5) 0.036(3)
F4 0.0411(17) 0.101(3) 0.098(3) 0.038(2) 0.0108(18) 0.0425(19)
F4A 0.053(3) 0.096(5) 0.105(5) 0.061(4) 0.055(3) 0.037(3)
F5 0.039(2) 0.059(2) 0.151(5) 0.021(2) 0.031(2) 0.0194(17)
F5A 0.096(5) 0.092(5) 0.161(7) 0.049(4) 0.083(5) 0.068(4)
F6 0.056(2) 0.216(6) 0.047(2) 0.025(3) 0.0274(17) 0.056(3)
F6A 0.034(3) 0.147(7) 0.068(4) 0.034(5) 0.002(3) 0.018(4)
F7 0.0896(15) 0.0570(12) 0.1004(16) 0.0597(12) 0.0585(13) 0.0450(11)
F8 0.0612(12) 0.0688(12) 0.0311(9) 0.0155(8) 0.0185(8) 0.0097(10)
F9 0.0325(8) 0.0781(13) 0.0528(10) 0.0342(9) 0.0177(8) 0.0200(9)
F10 0.0317(18) 0.054(2) 0.044(2) 0.0155(17) -0.0126(15) 0.0113(17)
F10A 0.039(3) 0.032(3) 0.108(6) 0.018(3) 0.009(3) -0.005(2)
F11 0.043(2) 0.037(2) 0.120(5) 0.006(2) -0.016(3) 0.0070(16)
F11A 0.022(2) 0.048(3) 0.063(4) 0.007(2) 0.005(2) 0.013(2)
F12 0.032(2) 0.117(5) 0.042(2) 0.033(3) 0.0075(16) 0.002(2)
F12A 0.057(4) 0.107(6) 0.030(3) 0.014(3) -0.008(2) -0.027(4)
F13 0.085(3) 0.062(2) 0.0563(17) 0.0027(15) 0.0036(17) -0.0259(18)
F13A 0.098(7) 0.094(6) 0.031(4) 0.017(4) 0.014(4) 0.003(5)
F14 0.117(3) 0.088(2) 0.0457(15) 0.0038(14) -0.0295(17) 0.067(2)
F14A 0.087(6) 0.038(4) 0.049(4) -0.006(3) -0.023(4) 0.032(4)
F15 0.0592(16) 0.077(2) 0.0424(15) -0.0104(13) -0.0111(12) 0.0402(16)
F15A 0.042(4) 0.075(6) 0.073(5) -0.014(5) -0.022(4) 0.028(4)
F16 0.053(2) 0.149(5) 0.092(3) -0.006(3) 0.003(2) 0.071(3)
F16A 0.065(4) 0.079(5) 0.049(3) -0.003(3) 0.005(3) 0.054(4)
F17 0.087(3) 0.103(3) 0.084(3) 0.026(2) 0.053(3) 0.056(3)
F17A 0.110(6) 0.136(6) 0.080(4) 0.033(4) 0.029(4) 0.107(5)
F18 0.076(3) 0.051(2) 0.138(5) 0.016(3) 0.041(3) 0.043(2)
F18A 0.058(5) 0.094(5) 0.142(7) 0.020(5) 0.068(5) 0.024(4)
F19 0.052(3) 0.101(4) 0.034(2) 0.041(3) 0.0062(19) 0.032(3)
F19A 0.064(3) 0.128(5) 0.047(3) 0.028(3) 0.031(2) 0.059(3)
F20 0.171(6) 0.067(3) 0.056(3) 0.023(2) 0.061(4) 0.059(4)
F20A 0.115(6) 0.061(3) 0.049(3) 0.036(2) 0.034(3) 0.038(3)
F21 0.059(3) 0.163(6) 0.049(3) 0.029(4) 0.029(2) 0.053(3)
F21A 0.065(3) 0.063(3) 0.0207(18) 0.0029(17) 0.0087(17) 0.029(2)
F22 0.193(6) 0.0281(19) 0.076(3) 0.0247(19) 0.072(3) 0.039(3)
F22A 0.100(6) 0.039(4) 0.059(4) 0.017(3) 0.044(4) 0.033(4)
F23 0.0386(16) 0.049(2) 0.079(3) -0.010(2) 0.0086(18) 0.0256(15)
F23A 0.040(3) 0.040(4) 0.129(7) -0.015(4) 0.019(4) 0.016(3)
F24 0.060(2) 0.050(2) 0.075(3) -0.0248(19) -0.0234(19) 0.0261(19)
F24A 0.128(6) 0.044(4) 0.081(4) 0.011(3) -0.015(4) 0.056(4)
C201 0.0276(11) 0.0298(12) 0.0195(10) 0.0073(9) 0.0022(9) 0.0131(10)
C202 0.0316(12) 0.0319(12) 0.0231(11) 0.0103(9) 0.0022(9) 0.0144(10)
C203 0.0431(14) 0.0289(12) 0.0235(11) 0.0078(9) 0.0013(10) 0.0170(11)
C204 0.0476(16) 0.0397(15) 0.0336(13) 0.0100(11) 0.0070(12) 0.0289(13)
C205 0.0349(14) 0.0429(15) 0.0363(14) 0.0121(11) 0.0090(11) 0.0230(12)
C206 0.0296(12) 0.0303(12) 0.0296(12) 0.0099(10) 0.0047(10) 0.0125(10)
C207 0.0551(18) 0.0334(14) 0.0348(14) 0.0098(11) -0.0014(13) 0.0184(13)
C208 0.0436(18) 0.057(2) 0.079(2) 0.0182(18) 0.0226(17) 0.0297(16)
C209 0.0239(11) 0.0234(11) 0.0274(11) 0.0089(9) 0.0051(9) 0.0111(9)
C210 0.0247(11) 0.0240(11) 0.0302(12) 0.0102(9) 0.0055(9) 0.0090(9)
C211 0.0277(11) 0.0255(11) 0.0295(11) 0.0129(9) 0.0078(9) 0.0136(10)
C212 0.0314(12) 0.0278(12) 0.0245(11) 0.0102(9) 0.0027(9) 0.0139(10)
C213 0.0243(11) 0.0267(12) 0.0294(12) 0.0101(9) 0.0033(9) 0.0099(10)
C214 0.0244(11) 0.0297(12) 0.0288(11) 0.0137(9) 0.0090(9) 0.0114(10)
C215 0.0347(13) 0.0352(13) 0.0344(13) 0.0170(11) 0.0115(11) 0.0157(11)
C216 0.0295(13) 0.0415(15) 0.0365(14) 0.0128(12) 0.0018(11) 0.0062(12)
C217 0.0265(11) 0.0258(11) 0.0282(11) 0.0121(9) 0.0050(9) 0.0114(9)
C218 0.0307(12) 0.0281(12) 0.0287(12) 0.0118(9) 0.0051(9) 0.0147(10)
C219 0.0304(12) 0.0292(12) 0.0327(13) 0.0133(10) -0.0013(10) 0.0119(10)
C220 0.0271(12) 0.0406(14) 0.0415(14) 0.0179(12) 0.0023(11) 0.0148(11)
C221 0.0328(13) 0.0420(15) 0.0369(14) 0.0154(11) 0.0093(11) 0.0211(12)
C222 0.0307(12) 0.0347(13) 0.0293(12) 0.0102(10) 0.0060(10) 0.0158(11)
C223 0.0379(15) 0.0428(16) 0.0387(15) 0.0103(12) -0.0041(12) 0.0175(13)
C224 0.0401(17) 0.076(2) 0.055(2) 0.0065(17) 0.0089(15) 0.0339(17)
C225 0.0228(11) 0.0266(11) 0.0242(11) 0.0080(9) 0.0030(9) 0.0109(9)
C226 0.0317(12) 0.0287(12) 0.0218(11) 0.0056(9) 0.0021(9) 0.0142(10)
C227 0.0333(13) 0.0356(13) 0.0245(11) 0.0118(10) 0.0052(10) 0.0162(11)
C228 0.0296(12) 0.0313(13) 0.0351(13) 0.0153(10) 0.0054(10) 0.0131(10)
C229 0.0266(12) 0.0258(12) 0.0339(12) 0.0082(10) 0.0052(10) 0.0120(10)
C230 0.0260(11) 0.0322(12) 0.0268(11) 0.0073(9) 0.0064(9) 0.0152(10)
C231 0.062(2) 0.0480(17) 0.0323(14) 0.0181(13) 0.0150(13) 0.0263(15)
C232 0.0427(16) 0.0299(14) 0.0517(17) 0.0106(12) 0.0160(13) 0.0167(12)
B200 0.0249(12) 0.0272(13) 0.0239(12) 0.0082(10) 0.0051(10) 0.0118(10)

loop_
_atom_type_symbol
_atom_type_description
_atom_type_scat_dispersion_real
_atom_type_scat_dispersion_imag
_atom_type_scat_source
C C 0.0033 0.0016 'International Tables Vol C Tables 4.2.6.8 and 6.1.1.4'
H H 0.0000 0.0000 'International Tables Vol C Tables 4.2.6.8 and 6.1.1.4'
B B 0.0013 0.0007 'International Tables Vol C Tables 4.2.6.8 and 6.1.1.4'
F F 0.0171 0.0103 'International Tables Vol C Tables 4.2.6.8 and 6.1.1.4'
N N 0.0061 0.0033 'International Tables Vol C Tables 4.2.6.8 and 6.1.1.4'
O O 0.0106 0.0060 'International Tables Vol C Tables 4.2.6.8 and 6.1.1.4'
P P 0.1023 0.0942 'International Tables Vol C Tables 4.2.6.8 and 6.1.1.4'
Rh Rh -1.1178 0.9187 'International Tables Vol C Tables 4.2.6.8 and 6.1.1.4'

loop_
_geom_angle_atom_site_label_1
_geom_angle_atom_site_label_2
_geom_angle_atom_site_label_3
_geom_angle
_geom_angle_site_symmetry_3
P2 Rh1 P3 157.38(2) .
N20 Rh1 P2 78.97(5) .
N20 Rh1 P3 78.42(6) .
N20 Rh1 C4 160.12(8) .
N20 Rh1 C5 161.55(8) .
C4 Rh1 P2 89.64(6) .
C4 Rh1 P3 112.26(6) .
C5 Rh1 P2 101.29(6) .
C5 Rh1 P3 99.86(6) .
C5 Rh1 C4 36.87(8) .
O26 P2 Rh1 101.33(6) .
O26 P2 C28 99.15(10) .
O26 P2 C32 96.91(11) .
C28 P2 Rh1 117.45(8) .
C32 P2 Rh1 122.84(8) .
C32 P2 C28 112.20(12) .
O27 P3 Rh1 98.49(6) .
O27 P3 C36 94.28(11) .
O27 P3 C40 97.84(11) .
C36 P3 Rh1 127.01(10) .
C36 P3 C40 113.03(13) .
C40 P3 Rh1 115.71(9) .
C21 O26 P2 118.40(15) .
C25 O27 P3 118.70(15) .
C21 N20 Rh1 121.04(16) .
C25 N20 Rh1 122.04(16) .
C25 N20 C21 116.8(2) .
C5 C4 Rh1 71.32(13) .
C5 C4 C7 125.6(2) .
C7 C4 Rh1 119.88(16) .
C4 C5 Rh1 71.81(13) .
C4 C5 C6 124.4(2) .
C6 C5 Rh1 122.99(16) .
C5 C6 C7 110.78(19) 2_566
C4 C7 C6 110.24(19) 2_566
O26 C21 N20 117.2(2) .
O26 C21 C22 119.3(2) .
N20 C21 C22 123.4(2) .
C23 C22 C21 117.9(2) .
C22 C23 C24 120.7(2) .
C25 C24 C23 117.7(2) .
O27 C25 N20 116.6(2) .
O27 C25 C24 119.9(2) .
N20 C25 C24 123.5(2) .
C29 C28 P2 105.69(18) .
C29 C28 C30 108.4(2) .
C30 C28 P2 113.18(17) .
C31 C28 P2 111.20(19) .
C31 C28 C29 109.4(3) .
C31 C28 C30 108.8(2) .
C33 C32 P2 104.8(2) .
C33 C32 C34 109.0(3) .
C33 C32 C35 109.4(2) .
C34 C32 P2 110.87(19) .
C35 C32 P2 112.85(18) .
C35 C32 C34 109.7(2) .
C37 C36 P3 104.78(19) .
C38 C36 P3 112.1(2) .
C38 C36 C37 109.1(3) .
C38 C36 C39 108.8(2) .
C39 C36 P3 112.7(2) .
C39 C36 C37 109.1(3) .
C41 C40 P3 105.90(19) .
C42 C40 P3 113.5(2) .
C42 C40 C41 108.2(3) .
C43 C40 P3 111.6(2) .
C43 C40 C41 108.7(3) .
C43 C40 C42 108.8(3) .
C202 C201 C206 115.8(2) .
C202 C201 B200 122.9(2) .
C206 C201 B200 121.1(2) .
C203 C202 C201 122.2(2) .
C202 C203 C207 119.6(2) .
C204 C203 C202 120.7(2) .
C204 C203 C207 119.7(2) .
C203 C204 C205 118.2(2) .
C204 C205 C206 120.9(2) .
C204 C205 C208 120.2(2) .
C206 C205 C208 118.9(2) .
C205 C206 C201 122.2(2) .
F1 C207 C203 112.3(3) .
F1A C207 C203 109.2(4) .
F2 C207 F1 105.6(3) .
F2 C207 F3 107.7(3) .
F2 C207 C203 114.2(3) .
F2A C207 F1A 104.2(5) .
F2A C207 F3A 109.9(5) .
F2A C207 C203 114.6(4) .
F3 C207 F1 102.7(3) .
F3 C207 C203 113.4(3) .
F3A C207 F1A 104.0(4) .
F3A C207 C203 113.8(4) .
F4 C208 C205 109.3(3) .
F4A C208 C205 108.0(3) .
F5 C208 F4 100.1(3) .
F5 C208 C205 113.2(3) .
F5A C208 F4A 100.6(4) .
F5A C208 C205 114.7(4) .
F6 C208 F4 104.8(4) .
F6 C208 F5 111.9(4) .
F6 C208 C205 115.9(3) .
F6A C208 F4A 102.7(4) .
F6A C208 F5A 112.4(5) .
F6A C208 C205 116.3(4) .
C210 C209 B200 124.1(2) .
C214 C209 C210 115.2(2) .
C214 C209 B200 120.5(2) .
C211 C210 C209 122.3(2) .
C210 C211 C215 119.5(2) .
C212 C211 C210 121.1(2) .
C212 C211 C215 119.4(2) .
C211 C212 C213 117.7(2) .
C212 C213 C216 119.5(2) .
C214 C213 C212 121.0(2) .
C214 C213 C216 119.5(2) .
C213 C214 C209 122.6(2) .
F7 C215 F8 106.2(2) .
F7 C215 F9 106.2(2) .
F7 C215 C211 112.1(2) .
F8 C215 F9 106.0(2) .
F8 C215 C211 113.0(2) .
F9 C215 C211 112.7(2) .
F10 C216 C213 110.5(3) .
F10A C216 F11A 102.8(4) .
F10A C216 C213 110.2(4) .
F11 C216 F10 103.9(4) .
F11 C216 C213 114.7(3) .
F11A C216 C213 110.7(4) .
F12 C216 F10 105.7(4) .
F12 C216 F11 106.8(4) .
F12 C216 C213 114.3(4) .
F12A C216 F10A 108.0(4) .
F12A C216 F11A 108.1(5) .
F12A C216 C213 116.1(4) .
C218 C217 B200 122.1(2) .
C222 C217 C218 115.6(2) .
C222 C217 B200 121.7(2) .
C219 C218 C217 122.0(2) .
C218 C219 C223 120.5(2) .
C220 C219 C218 121.0(2) .
C220 C219 C223 118.4(2) .
C221 C220 C219 118.0(2) .
C220 C221 C222 120.9(2) .
C220 C221 C224 119.7(2) .
C222 C221 C224 119.4(2) .
C221 C222 C217 122.5(2) .
F13 C223 F14 105.9(3) .
F13 C223 F15 107.6(3) .
F13 C223 C219 114.4(2) .
F13A C223 F14A 106.0(5) .
F13A C223 F15A 109.0(5) .
F13A C223 C219 113.8(4) .
F14 C223 C219 111.0(2) .
F14A C223 C219 108.5(3) .
F15 C223 F14 102.0(3) .
F15 C223 C219 114.8(2) .
F15A C223 F14A 105.1(5) .
F15A C223 C219 113.7(4) .
F16 C224 F17 100.0(3) .
F16 C224 C221 115.4(3) .
F16A C224 F17A 98.4(4) .
F16A C224 C221 113.5(4) .
F17 C224 C221 107.8(3) .
F17A C224 C221 108.5(3) .
F18 C224 F16 112.2(4) .
F18 C224 F17 102.9(4) .
F18 C224 C221 116.2(3) .
F18A C224 F16A 110.0(5) .
F18A C224 F17A 106.0(5) .
F18A C224 C221 118.2(4) .
C226 C225 C230 115.7(2) .
C226 C225 B200 122.5(2) .
C230 C225 B200 121.6(2) .
C227 C226 C225 122.1(2) .
C226 C227 C231 119.5(2) .
C228 C227 C226 121.2(2) .
C228 C227 C231 119.2(2) .
C229 C228 C227 117.6(2) .
C228 C229 C230 121.3(2) .
C228 C229 C232 119.5(2) .
C230 C229 C232 119.1(2) .
C229 C230 C225 122.0(2) .
F19 C231 F21 103.9(4) .
F19 C231 C227 112.9(4) .
F19A C231 F21A 103.3(4) .
F19A C231 C227 114.0(3) .
F20 C231 F19 107.3(4) .
F20 C231 F21 106.4(4) .
F20 C231 C227 115.2(4) .
F20A C231 F19A 109.0(4) .
F20A C231 F21A 105.0(4) .
F20A C231 C227 114.9(4) .
F21 C231 C227 110.2(3) .
F21A C231 C227 109.6(3) .
F22 C232 F23 111.0(4) .
F22 C232 F24 104.4(3) .
F22 C232 C229 115.1(3) .
F22A C232 F24A 100.8(5) .
F22A C232 C229 115.9(5) .
F23 C232 F24 101.5(3) .
F23 C232 C229 113.0(3) .
F23A C232 F22A 109.6(5) .
F23A C232 F24A 103.8(5) .
F23A C232 C229 116.6(4) .
F24 C232 C229 110.6(3) .
F24A C232 C229 108.3(4) .
C201 B200 C225 111.61(19) .
C209 B200 C201 104.53(18) .
C209 B200 C217 113.35(19) .
C209 B200 C225 110.83(19) .
C217 B200 C201 113.38(19) .
C217 B200 C225 103.35(18) .

loop_
_geom_bond_atom_site_label_1
_geom_bond_atom_site_label_2
_geom_bond_distance
_geom_bond_site_symmetry_2
Rh1 P2 2.2911(6) .
Rh1 P3 2.3684(6) .
Rh1 N20 2.0715(19) .
Rh1 C4 2.199(2) .
Rh1 C5 2.192(2) .
P2 O26 1.6722(16) .
P2 C28 1.864(2) .
P2 C32 1.857(3) .
P3 O27 1.6821(18) .
P3 C36 1.872(3) .
P3 C40 1.882(3) .
O26 C21 1.343(3) .
O27 C25 1.341(3) .
N20 C21 1.350(3) .
N20 C25 1.349(3) .
C4 C5 1.389(3) .
C4 C7 1.508(3) .
C5 C6 1.510(3) .
C6 C7 1.560(3) 2_566
C7 C6 1.560(3) 2_566
C21 C22 1.377(3) .
C22 C23 1.372(4) .
C23 C24 1.378(4) .
C24 C25 1.377(3) .
C28 C29 1.535(4) .
C28 C30 1.541(3) .
C28 C31 1.528(4) .
C32 C33 1.528(4) .
C32 C34 1.535(4) .
C32 C35 1.533(3) .
C36 C37 1.538(4) .
C36 C38 1.537(4) .
C36 C39 1.537(4) .
C40 C41 1.543(4) .
C40 C42 1.534(4) .
C40 C43 1.524(4) .
F1 C207 1.355(4) .
F1A C207 1.364(5) .
F2 C207 1.299(4) .
F2A C207 1.287(5) .
F3 C207 1.328(4) .
F3A C207 1.306(5) .
F4 C208 1.383(4) .
F4A C208 1.396(5) .
F5 C208 1.320(4) .
F5A C208 1.293(5) .
F6 C208 1.250(4) .
F6A C208 1.265(5) .
F7 C215 1.325(3) .
F8 C215 1.330(3) .
F9 C215 1.332(3) .
F10 C216 1.348(4) .
F10A C216 1.342(5) .
F11 C216 1.320(4) .
F11A C216 1.343(5) .
F12 C216 1.314(4) .
F12A C216 1.279(5) .
F13 C223 1.294(3) .
F13A C223 1.279(5) .
F14 C223 1.342(3) .
F14A C223 1.340(5) .
F15 C223 1.329(3) .
F15A C223 1.299(5) .
F16 C224 1.300(4) .
F16A C224 1.331(5) .
F17 C224 1.405(4) .
F17A C224 1.401(5) .
F18 C224 1.276(4) .
F18A C224 1.240(5) .
F19 C231 1.324(5) .
F19A C231 1.306(5) .
F20 C231 1.302(5) .
F20A C231 1.304(5) .
F21 C231 1.345(5) .
F21A C231 1.367(4) .
F22 C232 1.277(4) .
F22A C232 1.306(6) .
F23 C232 1.293(4) .
F23A C232 1.265(5) .
F24 C232 1.372(4) .
F24A C232 1.373(5) .
C201 C202 1.395(3) .
C201 C206 1.402(3) .
C201 B200 1.639(3) .
C202 C203 1.393(3) .
C203 C204 1.383(4) .
C203 C207 1.490(4) .
C204 C205 1.385(4) .
C205 C206 1.385(3) .
C205 C208 1.505(4) .
C209 C210 1.402(3) .
C209 C214 1.400(3) .
C209 B200 1.636(3) .
C210 C211 1.389(3) .
C211 C212 1.382(3) .
C211 C215 1.495(3) .
C212 C213 1.386(3) .
C213 C214 1.384(3) .
C213 C216 1.495(3) .
C217 C218 1.403(3) .
C217 C222 1.396(3) .
C217 B200 1.639(3) .
C218 C219 1.391(3) .
C219 C220 1.387(4) .
C219 C223 1.493(4) .
C220 C221 1.381(4) .
C221 C222 1.389(3) .
C221 C224 1.485(4) .
C225 C226 1.396(3) .
C225 C230 1.402(3) .
C225 B200 1.640(3) .
C226 C227 1.387(3) .
C227 C228 1.385(3) .
C227 C231 1.494(3) .
C228 C229 1.382(3) .
C229 C230 1.386(3) .
C229 C232 1.495(3) .
